data_2016435
loop_
_publ_author_name
'Noe, Eric A.'
'Pawar, Diwakar M.'
'Fronczek, Frank R.'

_publ_section_title
;
 Cyclopentadecanone
;
_journal_coeditor_code GZ3125
_journal_issue 2
_journal_name_full 'Acta Crystallographica Section C'
_journal_page_first o67
_journal_page_last o68
_journal_paper_doi 10.1107/S0108270107066139
_journal_volume 64
_journal_year 2008
_chemical_formula_iupac 'C15 H28 O'
_chemical_formula_moiety 'C15 H28 O'
_chemical_formula_sum 'C15 H28 O'
_chemical_formula_weight 224.37
_chemical_melting_point 336.5
_chemical_name_systematic
;
Cyclopentadecanone
;
_space_group_IT_number 14
_symmetry_cell_setting monoclinic
_symmetry_space_group_name_Hall '-P 2ybc'
_symmetry_space_group_name_H-M 'P 1 21/c 1'
_atom_sites_solution_hydrogens geom
_atom_sites_solution_primary direct
_atom_sites_solution_secondary difmap
_audit_creation_method SHELXL97
_cell_angle_alpha 90
_cell_angle_beta 116.315(8)
_cell_angle_gamma 90
_cell_formula_units_Z 4
_cell_length_a 15.6634(16)
_cell_length_b 5.5531(5)
_cell_length_c 17.6928(18)
_cell_measurement_reflns_used 1310
_cell_measurement_temperature 90
_cell_measurement_theta_max 67.1
_cell_measurement_theta_min 3.1
_cell_volume 1379.4(3)
_computing_cell_refinement 'APEX2 (Bruker, 2006)'
_computing_data_collection 'APEX2 (Bruker, 2006)'
_computing_data_reduction 'APEX2 (Bruker, 2006)'
_computing_molecular_graphics 'ORTEP-3 for Windows (Farrugia, 1997)'
_computing_publication_material 'XSHELL (Bruker, 2004)'
_computing_structure_refinement 'SHELXL97 (Sheldrick, 1997)'
_computing_structure_solution 'SIR97 (Altomare <i>et al.</i>,  1999)'
_diffrn_ambient_temperature 90
_diffrn_measured_fraction_theta_full 0.947
_diffrn_measured_fraction_theta_max 0.902
_diffrn_measurement_device_type 'Bruker Kappa APEXII CCD area-detector'
_diffrn_measurement_method '\f and \w'
_diffrn_radiation_monochromator graphite
_diffrn_radiation_source 'fine-focus sealed tube'
_diffrn_radiation_type CuK\a
_diffrn_radiation_wavelength 1.54178
_diffrn_reflns_av_R_equivalents 0.052
_diffrn_reflns_av_sigmaI/netI 0.046
_diffrn_reflns_limit_h_max 17
_diffrn_reflns_limit_h_min -17
_diffrn_reflns_limit_k_max 2
_diffrn_reflns_limit_k_min -6
_diffrn_reflns_limit_l_max 19
_diffrn_reflns_limit_l_min -20
_diffrn_reflns_number 5210
_diffrn_reflns_theta_full 66.6
_diffrn_reflns_theta_max 67.6
_diffrn_reflns_theta_min 2.7
_diffrn_standards_number 0
_exptl_absorpt_coefficient_mu 0.484
_exptl_absorpt_correction_T_max 0.967
_exptl_absorpt_correction_T_min 0.853
_exptl_absorpt_correction_type multi-scan
_exptl_absorpt_process_details '(SADABS; Sheldrick, 2002)'
_exptl_crystal_colour colourless
_exptl_crystal_density_diffrn 1.080
_exptl_crystal_density_method 'not measured'
_exptl_crystal_description lath
_exptl_crystal_F_000 504
_exptl_crystal_size_max 0.34
_exptl_crystal_size_mid 0.12
_exptl_crystal_size_min 0.07
_refine_diff_density_max 0.30
_refine_diff_density_min -0.23
_refine_ls_extinction_method none
_refine_ls_goodness_of_fit_ref 1.079
_refine_ls_hydrogen_treatment constr
_refine_ls_matrix_type full
_refine_ls_number_parameters 146
_refine_ls_number_reflns 2359
_refine_ls_number_restraints 0
_refine_ls_restrained_S_all 1.079
_refine_ls_R_factor_all 0.071
_refine_ls_R_factor_gt 0.059
_refine_ls_shift/su_max 0.000
_refine_ls_shift/su_mean 0.000
_refine_ls_structure_factor_coef Fsqd
_refine_ls_weighting_details 'calc w = 1/[\s^2^(Fo^2^)+(0.1051P)^2^+0.0175P] where P=(Fo^2^+2Fc^2^)/3'
_refine_ls_weighting_scheme calc
_refine_ls_wR_factor_gt 0.155
_refine_ls_wR_factor_ref 0.164
_reflns_number_gt 2007
_reflns_number_total 2359
_reflns_threshold_expression I>2\s(I)
_cod_data_source_file gz3125.cif
_cod_data_source_block I
_cod_original_sg_symbol_H-M 'P 21/c'
_cod_database_code 2016435
_cod_database_fobs_code 2016435

loop_
_symmetry_equiv_pos_as_xyz
'x, y, z'
'-x, y+1/2, -z+1/2'
'-x, -y, -z'
'x, -y-1/2, z-1/2'

loop_
_atom_site_type_symbol
_atom_site_label
_atom_site_fract_x
_atom_site_fract_y
_atom_site_fract_z
_atom_site_U_iso_or_equiv
_atom_site_adp_type
_atom_site_calc_flag
_atom_site_refinement_flags
_atom_site_occupancy
O O1 0.60985(18) -0.1031(4) 0.49740(16) 0.0375(6) Uani d . 1
C C1 0.5870(2) 0.1048(5) 0.4775(2) 0.0251(7) Uani d . 1
C C2 0.6166(2) 0.3050(5) 0.54111(19) 0.0273(7) Uani d . 1
H H2A 0.5587 0.3729 0.5421 0.033 Uiso calc R 1
H H2B 0.6459 0.4341 0.5219 0.033 Uiso calc R 1
C C3 0.6859(2) 0.2361(5) 0.63058(19) 0.0282(7) Uani d . 1
H H3A 0.7214 0.0900 0.6292 0.034 Uiso calc R 1
H H3B 0.6499 0.1976 0.6630 0.034 Uiso calc R 1
C C4 0.7561(2) 0.4378(5) 0.67466(19) 0.0277(7) Uani d . 1
H H4A 0.7884 0.4037 0.7359 0.033 Uiso calc R 1
H H4B 0.7204 0.5904 0.6666 0.033 Uiso calc R 1
C C5 0.8314(2) 0.4708(5) 0.64291(19) 0.0260(7) Uani d . 1
H H5A 0.8758 0.3324 0.6618 0.031 Uiso calc R 1
H H5B 0.7998 0.4704 0.5805 0.031 Uiso calc R 1
C C6 0.8883(2) 0.7024(5) 0.67346(19) 0.0271(7) Uani d . 1
H H6A 0.8449 0.8406 0.6486 0.033 Uiso calc R 1
H H6B 0.9128 0.7123 0.7354 0.033 Uiso calc R 1
C C7 0.9716(2) 0.7260(5) 0.65205(19) 0.0292(7) Uani d . 1
H H7A 1.0206 0.6064 0.6858 0.035 Uiso calc R 1
H H7B 1.0000 0.8878 0.6699 0.035 Uiso calc R 1
C C8 0.9488(2) 0.6918(5) 0.55938(19) 0.0280(7) Uani d . 1
H H8A 1.0086 0.7068 0.5536 0.034 Uiso calc R 1
H H8B 0.9244 0.5263 0.5422 0.034 Uiso calc R 1
C C9 0.8768(2) 0.8681(5) 0.49947(19) 0.0248(6) Uani d . 1
H H9A 0.9017 1.0337 0.5155 0.030 Uiso calc R 1
H H9B 0.8172 0.8554 0.5056 0.030 Uiso calc R 1
C C10 0.8540(2) 0.8260(5) 0.40634(19) 0.0261(7) Uani d . 1
H H10A 0.8177 0.9660 0.3729 0.031 Uiso calc R 1
H H10B 0.9145 0.8178 0.4016 0.031 Uiso calc R 1
C C11 0.7964(2) 0.5957(5) 0.36799(19) 0.0269(7) Uani d . 1
H H11A 0.7963 0.5645 0.3129 0.032 Uiso calc R 1
H H11B 0.8282 0.4579 0.4055 0.032 Uiso calc R 1
C C12 0.6946(2) 0.6108(5) 0.3555(2) 0.0277(7) Uani d . 1
H H12A 0.6557 0.6914 0.3010 0.033 Uiso calc R 1
H H12B 0.6927 0.7126 0.4007 0.033 Uiso calc R 1
C C13 0.6499(2) 0.3687(5) 0.35609(19) 0.0271(7) Uani d . 1
H H13A 0.6920 0.2806 0.4080 0.033 Uiso calc R 1
H H13B 0.6454 0.2729 0.3073 0.033 Uiso calc R 1
C C14 0.5508(2) 0.3906(6) 0.35226(19) 0.0260(7) Uani d . 1
H H14A 0.5037 0.4170 0.2930 0.031 Uiso calc R 1
H H14B 0.5495 0.5336 0.3852 0.031 Uiso calc R 1
C C15 0.5212(2) 0.1684(5) 0.3865(2) 0.0286(7) Uani d . 1
H H15A 0.4565 0.1960 0.3815 0.034 Uiso calc R 1
H H15B 0.5176 0.0286 0.3505 0.034 Uiso calc R 1

loop_
_atom_site_aniso_label
_atom_site_aniso_U_11
_atom_site_aniso_U_22
_atom_site_aniso_U_33
_atom_site_aniso_U_12
_atom_site_aniso_U_13
_atom_site_aniso_U_23
O1 0.0567(16) 0.0171(10) 0.0427(14) 0.0019(10) 0.0257(13) 0.0027(10)
C1 0.0309(17) 0.0144(14) 0.0364(18) -0.0027(11) 0.0207(14) -0.0017(12)
C2 0.0283(17) 0.0153(14) 0.0309(17) 0.0004(12) 0.0064(14) 0.0001(11)
C3 0.0346(18) 0.0190(14) 0.0289(17) 0.0012(12) 0.0121(14) 0.0044(12)
C4 0.0356(18) 0.0210(14) 0.0205(15) -0.0006(12) 0.0069(14) 0.0012(11)
C5 0.0329(17) 0.0199(14) 0.0197(14) -0.0007(12) 0.0067(14) -0.0025(11)
C6 0.0346(18) 0.0196(14) 0.0228(15) 0.0008(13) 0.0087(14) -0.0004(11)
C7 0.0287(16) 0.0247(15) 0.0286(17) 0.0002(13) 0.0076(14) -0.0013(12)
C8 0.0328(17) 0.0202(14) 0.0306(17) 0.0014(12) 0.0137(14) 0.0018(11)
C9 0.0278(16) 0.0168(12) 0.0279(16) 0.0000(11) 0.0104(14) 0.0021(11)
C10 0.0258(16) 0.0223(14) 0.0283(17) -0.0043(12) 0.0102(14) 0.0018(11)
C11 0.0320(17) 0.0225(14) 0.0245(16) -0.0068(12) 0.0110(14) -0.0044(12)
C12 0.0279(16) 0.0205(13) 0.0283(16) -0.0017(12) 0.0065(13) 0.0021(13)
C13 0.0337(18) 0.0204(14) 0.0270(16) -0.0021(12) 0.0131(14) -0.0002(12)
C14 0.0299(17) 0.0203(13) 0.0229(15) -0.0003(12) 0.0074(13) -0.0010(11)
C15 0.0346(17) 0.0200(13) 0.0298(18) -0.0067(12) 0.0130(14) -0.0044(12)

loop_
_atom_type_symbol
_atom_type_description
_atom_type_scat_dispersion_real
_atom_type_scat_dispersion_imag
_atom_type_scat_source
C C 0.0181 0.0091 'International Tables Vol C Tables 4.2.6.8 and 6.1.1.4'
H H 0.0000 0.0000 'International Tables Vol C Tables 4.2.6.8 and 6.1.1.4'
O O 0.0492 0.0322 'International Tables Vol C Tables 4.2.6.8 and 6.1.1.4'

loop_
_geom_angle_atom_site_label_1
_geom_angle_atom_site_label_2
_geom_angle_atom_site_label_3
_geom_angle
O1 C1 C2 122.2(3)
O1 C1 C15 120.2(3)
C2 C1 C15 117.5(2)
C1 C2 C3 115.8(2)
C1 C2 H2A 108.3
C3 C2 H2A 108.3
C1 C2 H2B 108.3
C3 C2 H2B 108.3
H2A C2 H2B 107.4
C2 C3 C4 111.7(2)
C2 C3 H3A 109.3
C4 C3 H3A 109.3
C2 C3 H3B 109.3
C4 C3 H3B 109.3
H3A C3 H3B 107.9
C3 C4 C5 113.6(3)
C3 C4 H4A 108.8
C5 C4 H4A 108.8
C3 C4 H4B 108.8
C5 C4 H4B 108.8
H4A C4 H4B 107.7
C6 C5 C4 113.4(2)
C6 C5 H5A 108.9
C4 C5 H5A 108.9
C6 C5 H5B 108.9
C4 C5 H5B 108.9
H5A C5 H5B 107.7
C7 C6 C5 114.7(3)
C7 C6 H6A 108.6
C5 C6 H6A 108.6
C7 C6 H6B 108.6
C5 C6 H6B 108.6
H6A C6 H6B 107.6
C6 C7 C8 116.1(3)
C6 C7 H7A 108.3
C8 C7 H7A 108.3
C6 C7 H7B 108.3
C8 C7 H7B 108.3
H7A C7 H7B 107.4
C9 C8 C7 114.7(3)
C9 C8 H8A 108.6
C7 C8 H8A 108.6
C9 C8 H8B 108.6
C7 C8 H8B 108.6
H8A C8 H8B 107.6
C8 C9 C10 113.5(2)
C8 C9 H9A 108.9
C10 C9 H9A 108.9
C8 C9 H9B 108.9
C10 C9 H9B 108.9
H9A C9 H9B 107.7
C11 C10 C9 114.3(2)
C11 C10 H10A 108.7
C9 C10 H10A 108.7
C11 C10 H10B 108.7
C9 C10 H10B 108.7
H10A C10 H10B 107.6
C12 C11 C10 113.1(3)
C12 C11 H11A 109.0
C10 C11 H11A 109.0
C12 C11 H11B 109.0
C10 C11 H11B 109.0
H11A C11 H11B 107.8
C11 C12 C13 114.2(2)
C11 C12 H12A 108.7
C13 C12 H12A 108.7
C11 C12 H12B 108.7
C13 C12 H12B 108.7
H12A C12 H12B 107.6
C12 C13 C14 113.0(2)
C12 C13 H13A 109.0
C14 C13 H13A 109.0
C12 C13 H13B 109.0
C14 C13 H13B 109.0
H13A C13 H13B 107.8
C13 C14 C15 113.4(2)
C13 C14 H14A 108.9
C15 C14 H14A 108.9
C13 C14 H14B 108.9
C15 C14 H14B 108.9
H14A C14 H14B 107.7
C1 C15 C14 115.1(2)
C1 C15 H15A 108.5
C14 C15 H15A 108.5
C1 C15 H15B 108.5
C14 C15 H15B 108.5
H15A C15 H15B 107.5

loop_
_geom_bond_atom_site_label_1
_geom_bond_atom_site_label_2
_geom_bond_distance
O1 C1 1.214(3)
C1 C2 1.502(4)
C1 C15 1.519(4)
C2 C3 1.519(4)
C2 H2A 0.9900
C2 H2B 0.9900
C3 C4 1.520(4)
C3 H3A 0.9900
C3 H3B 0.9900
C4 C5 1.526(5)
C4 H4A 0.9900
C4 H4B 0.9900
C5 C6 1.521(4)
C5 H5A 0.9900
C5 H5B 0.9900
C6 C7 1.517(4)
C6 H6A 0.9900
C6 H6B 0.9900
C7 C8 1.527(4)
C7 H7A 0.9900
C7 H7B 0.9900
C8 C9 1.514(4)
C8 H8A 0.9900
C8 H8B 0.9900
C9 C10 1.541(4)
C9 H9A 0.9900
C9 H9B 0.9900
C10 C11 1.538(4)
C10 H10A 0.9900
C10 H10B 0.9900
C11 C12 1.512(4)
C11 H11A 0.9900
C11 H11B 0.9900
C12 C13 1.518(4)
C12 H12A 0.9900
C12 H12B 0.9900
C13 C14 1.528(4)
C13 H13A 0.9900
C13 H13B 0.9900
C14 C15 1.534(4)
C14 H14A 0.9900
C14 H14B 0.9900
C15 H15A 0.9900
C15 H15B 0.9900

loop_
_geom_torsion_atom_site_label_1
_geom_torsion_atom_site_label_2
_geom_torsion_atom_site_label_3
_geom_torsion_atom_site_label_4
_geom_torsion
_geom_torsion_publ_flag
O1 C1 C2 C3 6.5(4) ?
C15 C1 C2 C3 -177.3(3) y
C1 C2 C3 C4 144.6(3) y
C2 C3 C4 C5 -72.9(3) y
C3 C4 C5 C6 168.1(2) y
C4 C5 C6 C7 172.8(3) y
C5 C6 C7 C8 52.9(4) y
C6 C7 C8 C9 59.9(4) y
C7 C8 C9 C10 -178.9(2) y
C8 C9 C10 C11 70.2(3) y
C9 C10 C11 C12 70.3(3) y
C10 C11 C12 C13 -154.0(3) y
C11 C12 C13 C14 174.2(3) y
C12 C13 C14 C15 -157.6(3) y
O1 C1 C15 C14 -136.1(3) ?
C2 C1 C15 C14 47.6(4) y
C13 C14 C15 C1 58.6(3) y

loop_
_cod_related_entry_id
_cod_related_entry_database
_cod_related_entry_code
1 ChemSpider 9980
